data_7019364
loop_
_publ_author_name
'Vidjayacoumar, Balamurugan'
'Ilango, Sougandi'
'Ray, Matthew J.'
'Chu, Terry'
'Kolpin, Kristopher B.'
'Andreychuk, Nicholas R.'
'Cruz, Carlos A.'
'Emslie, David J. H.'
'Jenkins, Hilary A.'
'Britten, James F.'

_publ_section_title
;
 Rigid NON- and NSN-ligand complexes of tetravalent and trivalent uranium:
 comparison of U-OAr(2) and U-SAr(2) bonding.
;
_journal_issue 26
_journal_name_full 'Dalton transactions (Cambridge, England : 2003)'
_journal_page_first 8175
_journal_page_last 8189
_journal_paper_doi 10.1039/c2dt30247k
_journal_volume 41
_journal_year 2012
_chemical_formula_moiety 'C59 H92 Cl3 K N2 O7 U'
_chemical_formula_sum 'C59 H92 Cl3 K N2 O7 U'
_chemical_formula_weight 1324.83
_chemical_name_systematic
;
?
;
_space_group_IT_number 19
_symmetry_cell_setting orthorhombic
_symmetry_space_group_name_Hall 'P 2ac 2ab'
_symmetry_space_group_name_H-M 'P 21 21 21'
_atom_sites_solution_hydrogens geom
_atom_sites_solution_primary direct
_atom_sites_solution_secondary difmap
_audit_creation_method SHELXL-97
_cell_angle_alpha 90.00
_cell_angle_beta 90.00
_cell_angle_gamma 90.00
_cell_formula_units_Z 4
_cell_length_a 11.4562(16)
_cell_length_b 22.380(3)
_cell_length_c 25.144(3)
_cell_measurement_reflns_used 8868
_cell_measurement_temperature 173(2)
_cell_measurement_theta_max 20.87
_cell_measurement_theta_min 2.44
_cell_volume 6446.7(15)
_computing_cell_refinement 'Bruker SMART'
_computing_data_collection 'Bruker SMART'
_computing_data_reduction 'Bruker SAINT'
_computing_molecular_graphics 'Bruker SHELXTL'
_computing_publication_material 'Bruker SHELXTL'
_computing_structure_refinement 'SHELXL-97 (Sheldrick, 2008)'
_computing_structure_solution 'SHELXS-97 (Sheldrick, 2008)'
_diffrn_ambient_temperature 173(2)
_diffrn_measured_fraction_theta_full 0.995
_diffrn_measured_fraction_theta_max 0.995
_diffrn_measurement_device_type 'CCD area detector'
_diffrn_measurement_method 'phi and omega scans'
_diffrn_radiation_monochromator graphite
_diffrn_radiation_source 'fine-focus sealed tube'
_diffrn_radiation_type MoK\a
_diffrn_radiation_wavelength 0.71073
_diffrn_reflns_av_R_equivalents 0.1237
_diffrn_reflns_av_sigmaI/netI 0.0731
_diffrn_reflns_limit_h_max 5
_diffrn_reflns_limit_h_min -16
_diffrn_reflns_limit_k_max 31
_diffrn_reflns_limit_k_min -31
_diffrn_reflns_limit_l_max 35
_diffrn_reflns_limit_l_min -35
_diffrn_reflns_number 151566
_diffrn_reflns_theta_full 30.54
_diffrn_reflns_theta_max 30.54
_diffrn_reflns_theta_min 1.82
_exptl_absorpt_coefficient_mu 2.754
_exptl_absorpt_correction_T_max 0.8978
_exptl_absorpt_correction_T_min 0.3397
_exptl_absorpt_correction_type numerical
_exptl_absorpt_process_details SADABS
_exptl_crystal_colour red
_exptl_crystal_density_diffrn 1.365
_exptl_crystal_density_meas ?
_exptl_crystal_density_method 'not measured'
_exptl_crystal_description needle
_exptl_crystal_F_000 2712
_exptl_crystal_size_max 0.50
_exptl_crystal_size_mid 0.08
_exptl_crystal_size_min 0.04
_refine_diff_density_max 1.128
_refine_diff_density_min -0.820
_refine_diff_density_rms 0.109
_refine_ls_abs_structure_details 'Flack H D (1983), Acta Cryst. A39, 876-881'
_refine_ls_abs_structure_Flack 0.308(5)
_refine_ls_extinction_method none
_refine_ls_goodness_of_fit_ref 1.012
_refine_ls_hydrogen_treatment constr
_refine_ls_matrix_type full
_refine_ls_number_parameters 646
_refine_ls_number_reflns 19639
_refine_ls_number_restraints 28
_refine_ls_restrained_S_all 1.016
_refine_ls_R_factor_all 0.0783
_refine_ls_R_factor_gt 0.0453
_refine_ls_shift/su_max 0.006
_refine_ls_shift/su_mean 0.000
_refine_ls_structure_factor_coef Fsqd
_refine_ls_weighting_details 'calc w=1/[\s^2^(Fo^2^)+(0.0408P)^2^+1.8547P] where P=(Fo^2^+2Fc^2^)/3'
_refine_ls_weighting_scheme calc
_refine_ls_wR_factor_gt 0.0856
_refine_ls_wR_factor_ref 0.0972
_reflns_number_gt 14537
_reflns_number_total 19639
_reflns_threshold_expression >2sigma(I)
_cod_data_source_file c2dt30247k.txt
_cod_data_source_block xaucl2_0m
_cod_depositor_comments
;
The following automatic conversions were performed:

'_symmetry_cell_setting' value 'Orthorhombic' changed to
'orthorhombic' according to
/home/saulius/struct/CIF-dictionaries/cif_core.dic dictionary named
'cif_core.dic' version 2.4.1 from 2010-06-29.

Automatic conversion script
Id: cif_fix_values 1891 2012-01-12 08:04:46Z andrius 

The following automatic conversions were performed:

'_exptl_crystal_density_meas' value 'not measured' was changed to '?'
- the value is perceived as not measured.

Automatic conversion script
Id: cif_fix_values 3008 2015-01-20 13:52:24Z robertas 
;
_cod_original_sg_symbol_H-M P2(1)2(1)2(1)
_cod_database_code 7019364

loop_
_symmetry_equiv_pos_as_xyz
'x, y, z'
'-x+1/2, -y, z+1/2'
'-x, y+1/2, -z+1/2'
'x+1/2, -y+1/2, -z'

loop_
_atom_site_label
_atom_site_type_symbol
_atom_site_fract_x
_atom_site_fract_y
_atom_site_fract_z
_atom_site_U_iso_or_equiv
_atom_site_adp_type
_atom_site_occupancy
_atom_site_symmetry_multiplicity
_atom_site_calc_flag
_atom_site_refinement_flags
_atom_site_disorder_assembly
_atom_site_disorder_group
U1 U 0.830500(14) 0.509922(8) 0.775357(7) 0.03082(5) Uani 1 1 d . . .
Cl1 Cl 0.73064(15) 0.61514(7) 0.77774(9) 0.0735(5) Uani 1 1 d . . .
Cl2 Cl 0.62644(11) 0.45943(9) 0.77367(8) 0.0713(5) Uani 1 1 d . . .
Cl3 Cl 1.03688(11) 0.56514(6) 0.78137(6) 0.0467(3) Uani 1 1 d . B .
O1 O 0.9691(2) 0.42573(13) 0.77250(15) 0.0265(6) Uani 1 1 d . . .
N1 N 0.8656(3) 0.46589(18) 0.85633(15) 0.0273(9) Uani 1 1 d . A .
N2 N 0.8758(3) 0.47584(17) 0.69129(14) 0.0252(9) Uani 1 1 d . . .
C1 C 1.1491(4) 0.3489(3) 0.8721(2) 0.0368(13) Uani 1 1 d . A .
H1A H 1.2134 0.3223 0.8748 0.044 Uiso 1 1 calc R . .
C2 C 1.0966(4) 0.3682(3) 0.9184(2) 0.0393(13) Uani 1 1 d . . .
C3 C 1.0008(4) 0.4064(2) 0.9139(2) 0.0361(12) Uani 1 1 d . A .
H3A H 0.9629 0.4195 0.9455 0.043 Uiso 1 1 calc R . .
C4 C 0.9586(4) 0.4262(2) 0.8651(2) 0.0278(10) Uani 1 1 d . . .
C5 C 0.9674(4) 0.4365(2) 0.6803(2) 0.0293(11) Uani 1 1 d . . .
C6 C 1.0121(4) 0.4217(2) 0.6300(2) 0.0282(11) Uani 1 1 d . . .
H6A H 0.9771 0.4382 0.5991 0.034 Uiso 1 1 calc R . .
C7 C 1.1078(4) 0.3827(2) 0.6245(2) 0.0299(11) Uani 1 1 d . . .
C8 C 1.1579(5) 0.3588(2) 0.6701(2) 0.0337(11) Uani 1 1 d . A .
H8A H 1.2226 0.3326 0.6666 0.040 Uiso 1 1 calc R . .
C9 C 1.1737(4) 0.34521(19) 0.7706(2) 0.0322(9) Uani 1 1 d . A .
C10 C 1.1126(4) 0.3664(2) 0.8212(2) 0.0307(11) Uani 1 1 d . . .
C11 C 1.0181(4) 0.4043(2) 0.8197(2) 0.0281(11) Uani 1 1 d . A .
C12 C 1.0221(3) 0.41017(18) 0.7245(2) 0.0256(8) Uani 1 1 d . A .
C13 C 1.1162(3) 0.37218(19) 0.7212(2) 0.0278(9) Uani 1 1 d . . .
C14 C 1.1669(5) 0.2761(2) 0.7677(3) 0.0494(13) Uani 1 1 d . . .
H14A H 1.0849 0.2637 0.7668 0.074 Uiso 1 1 calc R A .
H14B H 1.2051 0.2589 0.7990 0.074 Uiso 1 1 calc R . .
H14C H 1.2063 0.2622 0.7354 0.074 Uiso 1 1 calc R . .
C15 C 1.3037(4) 0.3641(3) 0.7718(3) 0.0439(12) Uani 1 1 d . . .
H15A H 1.3091 0.4077 0.7737 0.066 Uiso 1 1 calc R A .
H15B H 1.3427 0.3500 0.7395 0.066 Uiso 1 1 calc R . .
H15C H 1.3416 0.3465 0.8031 0.066 Uiso 1 1 calc R . .
C16 C 1.1402(5) 0.3490(3) 0.9737(2) 0.0535(17) Uani 0.17(10) 1 d PD A 1
C17 C 1.151(10) 0.397(3) 1.016(3) 0.073(4) Uani 0.17(10) 1 d PD A 1
H17A H 1.1785 0.3791 1.0494 0.109 Uiso 0.17(10) 1 calc PR A 1
H17B H 1.0750 0.4159 1.0219 0.109 Uiso 0.17(10) 1 calc PR A 1
H17C H 1.2074 0.4274 1.0043 0.109 Uiso 0.17(10) 1 calc PR A 1
C18 C 1.050(7) 0.303(4) 0.992(4) 0.055(3) Uani 0.17(10) 1 d PD A 1
H18A H 1.0702 0.2880 1.0270 0.082 Uiso 0.17(10) 1 calc PR A 1
H18B H 1.0479 0.2697 0.9663 0.082 Uiso 0.17(10) 1 calc PR A 1
H18C H 0.9724 0.3218 0.9930 0.082 Uiso 0.17(10) 1 calc PR A 1
C19 C 1.257(4) 0.316(4) 0.968(5) 0.087(4) Uani 0.17(10) 1 d PD A 1
H19A H 1.2756 0.2963 1.0021 0.131 Uiso 0.17(10) 1 calc PR A 1
H19B H 1.3183 0.3444 0.9592 0.131 Uiso 0.17(10) 1 calc PR A 1
H19C H 1.2503 0.2857 0.9402 0.131 Uiso 0.17(10) 1 calc PR A 1
C16A C 1.1402(5) 0.3490(3) 0.9737(2) 0.0535(17) Uani 0.83(10) 1 d PD A 2
C17A C 1.169(2) 0.4050(8) 1.0054(10) 0.073(4) Uani 0.83(10) 1 d PD A 2
H17D H 1.1968 0.3936 1.0409 0.109 Uiso 0.83(10) 1 calc PR A 2
H17E H 1.0987 0.4297 1.0089 0.109 Uiso 0.83(10) 1 calc PR A 2
H17F H 1.2298 0.4277 0.9870 0.109 Uiso 0.83(10) 1 calc PR A 2
C18A C 1.0461(12) 0.3135(11) 1.0032(10) 0.055(3) Uani 0.83(10) 1 d PD A 2
H18D H 1.0755 0.3018 1.0383 0.082 Uiso 0.83(10) 1 calc PR A 2
H18E H 1.0263 0.2777 0.9827 0.082 Uiso 0.83(10) 1 calc PR A 2
H18F H 0.9764 0.3384 1.0075 0.082 Uiso 0.83(10) 1 calc PR A 2
C19A C 1.2484(11) 0.3089(9) 0.9707(10) 0.087(4) Uani 0.83(10) 1 d PD A 2
H19D H 1.2809 0.3036 1.0065 0.131 Uiso 0.83(10) 1 calc PR A 2
H19E H 1.3070 0.3276 0.9477 0.131 Uiso 0.83(10) 1 calc PR A 2
H19F H 1.2266 0.2699 0.9561 0.131 Uiso 0.83(10) 1 calc PR A 2
C20 C 1.1533(5) 0.3669(3) 0.5687(2) 0.0381(12) Uani 1 1 d . . .
C21 C 1.0555(5) 0.3396(3) 0.5356(2) 0.0536(16) Uani 1 1 d . . .
H21A H 0.9889 0.3671 0.5348 0.080 Uiso 1 1 calc R . .
H21B H 1.0313 0.3016 0.5516 0.080 Uiso 1 1 calc R . .
H21C H 1.0834 0.3326 0.4993 0.080 Uiso 1 1 calc R . .
C22 C 1.2565(5) 0.3230(3) 0.5696(3) 0.0558(17) Uani 1 1 d . . .
H22A H 1.2816 0.3147 0.5331 0.084 Uiso 1 1 calc R . .
H22B H 1.2324 0.2857 0.5868 0.084 Uiso 1 1 calc R . .
H22C H 1.3215 0.3408 0.5895 0.084 Uiso 1 1 calc R . .
C23 C 1.1947(6) 0.4245(3) 0.5408(2) 0.0585(18) Uani 1 1 d . . .
H23A H 1.1306 0.4534 0.5398 0.088 Uiso 1 1 calc R . .
H23B H 1.2192 0.4151 0.5044 0.088 Uiso 1 1 calc R . .
H23C H 1.2607 0.4415 0.5605 0.088 Uiso 1 1 calc R . .
C24 C 0.7926(4) 0.4812(2) 0.90040(17) 0.0273(10) Uani 1 1 d . . .
C25 C 0.8034(4) 0.5368(2) 0.9262(2) 0.0340(11) Uani 1 1 d . A .
C26 C 0.7252(5) 0.5516(3) 0.9673(2) 0.0454(14) Uani 1 1 d . . .
H26A H 0.7332 0.5890 0.9848 0.054 Uiso 1 1 calc R A .
C27 C 0.6386(4) 0.5139(3) 0.9824(2) 0.0448(13) Uani 1 1 d . A .
H27A H 0.5848 0.5256 1.0091 0.054 Uiso 1 1 calc R . .
C28 C 0.6289(4) 0.4587(3) 0.9589(2) 0.0380(12) Uani 1 1 d . . .
H28A H 0.5705 0.4318 0.9710 0.046 Uiso 1 1 calc R A .
C29 C 0.7030(4) 0.4413(2) 0.91772(19) 0.0309(11) Uani 1 1 d . A .
C30 C 0.9030(5) 0.5798(3) 0.9142(2) 0.0447(14) Uani 1 1 d . . .
H30A H 0.9359 0.5684 0.8788 0.054 Uiso 1 1 calc R A .
C31 C 0.8647(6) 0.6441(3) 0.9104(3) 0.074(2) Uani 1 1 d . A .
H31A H 0.8025 0.6477 0.8839 0.111 Uiso 1 1 calc R . .
H31B H 0.9312 0.6690 0.8998 0.111 Uiso 1 1 calc R . .
H31C H 0.8356 0.6574 0.9451 0.111 Uiso 1 1 calc R . .
C32 C 1.0008(6) 0.5722(3) 0.9554(3) 0.068(2) Uani 1 1 d . A .
H32A H 1.0645 0.6000 0.9473 0.102 Uiso 1 1 calc R . .
H32B H 1.0303 0.5311 0.9540 0.102 Uiso 1 1 calc R . .
H32C H 0.9703 0.5805 0.9910 0.102 Uiso 1 1 calc R . .
C33 C 0.6868(5) 0.3791(2) 0.8944(2) 0.0378(12) Uani 1 1 d . . .
H33A H 0.7353 0.3760 0.8615 0.045 Uiso 1 1 calc R A .
C34 C 0.7292(6) 0.3311(3) 0.9343(3) 0.0556(16) Uani 1 1 d . A .
H34A H 0.8105 0.3391 0.9440 0.083 Uiso 1 1 calc R . .
H34B H 0.7237 0.2915 0.9178 0.083 Uiso 1 1 calc R . .
H34C H 0.6802 0.3322 0.9662 0.083 Uiso 1 1 calc R . .
C35 C 0.5591(5) 0.3655(3) 0.8797(3) 0.0558(16) Uani 1 1 d . A .
H35A H 0.5310 0.3956 0.8544 0.084 Uiso 1 1 calc R . .
H35B H 0.5108 0.3666 0.9119 0.084 Uiso 1 1 calc R . .
H35C H 0.5542 0.3258 0.8635 0.084 Uiso 1 1 calc R . .
C36 C 0.8104(4) 0.5009(2) 0.64669(18) 0.0331(11) Uani 1 1 d . . .
C37 C 0.7118(4) 0.4716(3) 0.6276(2) 0.0388(13) Uani 1 1 d . . .
C38 C 0.6461(4) 0.5000(3) 0.5876(2) 0.0466(15) Uani 1 1 d . . .
H38A H 0.5795 0.4804 0.5734 0.056 Uiso 1 1 calc R . .
C39 C 0.6759(6) 0.5557(3) 0.5686(2) 0.0523(15) Uani 1 1 d . . .
H39A H 0.6285 0.5747 0.5426 0.063 Uiso 1 1 calc R . .
C40 C 0.7750(5) 0.5838(3) 0.5874(2) 0.0465(15) Uani 1 1 d . . .
H40A H 0.7956 0.6220 0.5738 0.056 Uiso 1 1 calc R . .
C41 C 0.8452(5) 0.5573(2) 0.62591(19) 0.0369(11) Uani 1 1 d . . .
C42 C 0.6793(5) 0.4085(3) 0.6434(2) 0.0444(13) Uani 1 1 d . . .
H42A H 0.7222 0.3983 0.6768 0.053 Uiso 1 1 calc R . .
C43 C 0.7164(5) 0.3637(3) 0.5996(3) 0.0561(16) Uani 1 1 d . . .
H43A H 0.7999 0.3683 0.5922 0.084 Uiso 1 1 calc R . .
H43B H 0.6717 0.3716 0.5671 0.084 Uiso 1 1 calc R . .
H43C H 0.7009 0.3228 0.6117 0.084 Uiso 1 1 calc R . .
C44 C 0.5470(5) 0.4006(4) 0.6537(3) 0.067(2) Uani 1 1 d . . .
H44A H 0.5218 0.4287 0.6813 0.100 Uiso 1 1 calc R . .
H44B H 0.5318 0.3596 0.6656 0.100 Uiso 1 1 calc R . .
H44C H 0.5037 0.4084 0.6208 0.100 Uiso 1 1 calc R . .
C45 C 0.9574(5) 0.5879(2) 0.6421(2) 0.0406(13) Uani 1 1 d . . .
H45A H 0.9932 0.5638 0.6713 0.049 Uiso 1 1 calc R . .
C46 C 0.9370(6) 0.6517(3) 0.6639(3) 0.0628(18) Uani 1 1 d . . .
H46A H 0.8811 0.6501 0.6934 0.094 Uiso 1 1 calc R . .
H46B H 0.9058 0.6772 0.6355 0.094 Uiso 1 1 calc R . .
H46C H 1.0111 0.6683 0.6766 0.094 Uiso 1 1 calc R . .
C47 C 1.0464(5) 0.5902(3) 0.5957(3) 0.0543(16) Uani 1 1 d . . .
H47A H 1.0593 0.5498 0.5820 0.081 Uiso 1 1 calc R . .
H47B H 1.1205 0.6067 0.6086 0.081 Uiso 1 1 calc R . .
H47C H 1.0158 0.6157 0.5672 0.081 Uiso 1 1 calc R . .
K1 K 1.27789(10) 0.63295(5) 0.77945(7) 0.0477(3) Uani 1 1 d . B .
C52 C 1.2060(6) 0.7509(4) 0.6806(3) 0.077(2) Uani 1 1 d . . .
H52A H 1.1619 0.7871 0.6719 0.115 Uiso 1 1 calc R B .
H52B H 1.1845 0.7189 0.6558 0.115 Uiso 1 1 calc R . .
H52C H 1.2898 0.7590 0.6776 0.115 Uiso 1 1 calc R . .
O4 O 1.1792(4) 0.73257(16) 0.73409(19) 0.0581(11) Uani 1 1 d . B .
C53 C 1.1606(6) 0.7816(2) 0.7681(3) 0.0629(18) Uani 1 1 d . . .
H53A H 1.1012 0.8086 0.7526 0.076 Uiso 1 1 calc R B .
H53B H 1.2340 0.8044 0.7725 0.076 Uiso 1 1 calc R . .
C54 C 1.1207(6) 0.7597(3) 0.8197(3) 0.069(2) Uani 1 1 d . B .
H54A H 1.0974 0.7936 0.8426 0.083 Uiso 1 1 calc R . .
H54B H 1.0523 0.7332 0.8150 0.083 Uiso 1 1 calc R . .
O5 O 1.2144(4) 0.7273(2) 0.84404(19) 0.0578(12) Uani 1 1 d . B .
C55 C 1.1873(7) 0.7052(4) 0.8939(4) 0.097(3) Uani 1 1 d . . .
H55A H 1.1643 0.7383 0.9173 0.146 Uiso 1 1 calc R B .
H55B H 1.2557 0.6850 0.9089 0.146 Uiso 1 1 calc R . .
H55C H 1.1226 0.6768 0.8910 0.146 Uiso 1 1 calc R . .
C48 C 1.2685(11) 0.5117(5) 0.6922(5) 0.060(2) Uiso 0.555(6) 1 d PD B 1
H48A H 1.2774 0.4857 0.6611 0.090 Uiso 0.555(6) 1 calc PR B 1
H48B H 1.1855 0.5157 0.7009 0.090 Uiso 0.555(6) 1 calc PR B 1
H48C H 1.3100 0.4942 0.7225 0.090 Uiso 0.555(6) 1 calc PR B 1
O2 O 1.3182(7) 0.5718(3) 0.6801(4) 0.0545(16) Uiso 0.555(6) 1 d PD B 1
C49 C 1.4294(9) 0.5721(5) 0.6648(6) 0.074(3) Uiso 0.555(6) 1 d PD B 1
H49A H 1.4321 0.5580 0.6275 0.088 Uiso 0.555(6) 1 calc PR B 1
H49D H 1.4715 0.5422 0.6865 0.088 Uiso 0.555(6) 1 calc PR B 1
C50 C 1.4928(11) 0.6264(5) 0.6675(6) 0.074(3) Uiso 0.555(6) 1 d PD B 1
H50A H 1.5726 0.6170 0.6800 0.089 Uiso 0.555(6) 1 calc PR B 1
H50C H 1.4999 0.6424 0.6309 0.089 Uiso 0.555(6) 1 calc PR B 1
O3 O 1.4499(6) 0.6702(3) 0.6986(4) 0.0506(14) Uiso 0.555(6) 1 d PD B 1
C51 C 1.5210(10) 0.7200(4) 0.7061(5) 0.053(2) Uiso 0.555(6) 1 d PD B 1
H51A H 1.5712 0.7254 0.6749 0.080 Uiso 0.555(6) 1 calc PR B 1
H51B H 1.5696 0.7142 0.7378 0.080 Uiso 0.555(6) 1 calc PR B 1
H51C H 1.4722 0.7556 0.7109 0.080 Uiso 0.555(6) 1 calc PR B 1
C56 C 1.2768(11) 0.5003(6) 0.8668(6) 0.078(3) Uiso 0.555(6) 1 d PD B 1
H56A H 1.3282 0.4776 0.8905 0.117 Uiso 0.555(6) 1 calc PR B 1
H56B H 1.2477 0.4741 0.8385 0.117 Uiso 0.555(6) 1 calc PR B 1
H56C H 1.2108 0.5161 0.8872 0.117 Uiso 0.555(6) 1 calc PR B 1
O6 O 1.3346(7) 0.5442(3) 0.8459(3) 0.0538(15) Uiso 0.555(6) 1 d PD B 1
C57 C 1.4510(9) 0.5519(5) 0.8575(5) 0.069(3) Uiso 0.555(6) 1 d PD B 1
H57A H 1.4949 0.5454 0.8240 0.082 Uiso 0.555(6) 1 calc PR B 1
H57C H 1.4738 0.5194 0.8821 0.082 Uiso 0.555(6) 1 calc PR B 1
C58 C 1.4921(10) 0.6062(4) 0.8798(7) 0.062(3) Uiso 0.555(6) 1 d PD B 1
H58A H 1.5783 0.6054 0.8825 0.074 Uiso 0.555(6) 1 calc PR B 1
H58C H 1.4595 0.6116 0.9160 0.074 Uiso 0.555(6) 1 calc PR B 1
O7 O 1.4556(6) 0.6546(3) 0.8459(3) 0.0568(17) Uiso 0.555(6) 1 d PD B 1
C59 C 1.5112(12) 0.7080(5) 0.8567(6) 0.074(3) Uiso 0.555(6) 1 d PD B 1
H59A H 1.5715 0.7015 0.8838 0.111 Uiso 0.555(6) 1 calc PR B 1
H59B H 1.4542 0.7371 0.8699 0.111 Uiso 0.555(6) 1 calc PR B 1
H59C H 1.5474 0.7234 0.8242 0.111 Uiso 0.555(6) 1 calc PR B 1
C48A C 1.2761(13) 0.5125(6) 0.6762(7) 0.060(2) Uiso 0.445(6) 1 d PD B 2
H48D H 1.3194 0.4986 0.6450 0.090 Uiso 0.445(6) 1 calc PR B 2
H48E H 1.1979 0.5255 0.6654 0.090 Uiso 0.445(6) 1 calc PR B 2
H48F H 1.2693 0.4799 0.7020 0.090 Uiso 0.445(6) 1 calc PR B 2
O2A O 1.3391(8) 0.5634(4) 0.7010(4) 0.0545(16) Uiso 0.445(6) 1 d PD B 2
C49A C 1.4486(11) 0.5731(5) 0.6855(7) 0.074(3) Uiso 0.445(6) 1 d PD B 2
H49B H 1.4572 0.5570 0.6490 0.088 Uiso 0.445(6) 1 calc PR B 2
H49C H 1.5005 0.5493 0.7088 0.088 Uiso 0.445(6) 1 calc PR B 2
C50A C 1.4905(13) 0.6329(6) 0.6853(7) 0.074(3) Uiso 0.445(6) 1 d PD B 2
H50B H 1.5768 0.6317 0.6869 0.089 Uiso 0.445(6) 1 calc PR B 2
H50D H 1.4688 0.6513 0.6509 0.089 Uiso 0.445(6) 1 calc PR B 2
O3A O 1.4521(7) 0.6687(3) 0.7246(5) 0.0506(14) Uiso 0.445(6) 1 d PD B 2
C51A C 1.5044(12) 0.7243(4) 0.7306(6) 0.053(2) Uiso 0.445(6) 1 d PD B 2
H51D H 1.5666 0.7289 0.7042 0.080 Uiso 0.445(6) 1 calc PR B 2
H51E H 1.5375 0.7275 0.7664 0.080 Uiso 0.445(6) 1 calc PR B 2
H51F H 1.4459 0.7557 0.7255 0.080 Uiso 0.445(6) 1 calc PR B 2
C56A C 1.2504(13) 0.5081(7) 0.8801(8) 0.078(3) Uiso 0.445(6) 1 d PD B 2
H56D H 1.2804 0.4877 0.9117 0.117 Uiso 0.445(6) 1 calc PR B 2
H56E H 1.2509 0.4804 0.8499 0.117 Uiso 0.445(6) 1 calc PR B 2
H56F H 1.1704 0.5217 0.8867 0.117 Uiso 0.445(6) 1 calc PR B 2
O6A O 1.3161(8) 0.5537(4) 0.8693(4) 0.0538(15) Uiso 0.445(6) 1 d PD B 2
C57A C 1.4314(10) 0.5528(5) 0.8850(7) 0.069(3) Uiso 0.445(6) 1 d PD B 2
H57B H 1.4659 0.5149 0.8720 0.082 Uiso 0.445(6) 1 calc PR B 2
H57D H 1.4328 0.5512 0.9243 0.082 Uiso 0.445(6) 1 calc PR B 2
C58A C 1.5063(10) 0.6000(5) 0.8688(9) 0.062(3) Uiso 0.445(6) 1 d PD B 2
H58B H 1.5302 0.5941 0.8314 0.074 Uiso 0.445(6) 1 calc PR B 2
H58D H 1.5774 0.6003 0.8912 0.074 Uiso 0.445(6) 1 calc PR B 2
O7A O 1.4451(8) 0.6558(4) 0.8742(5) 0.0568(17) Uiso 0.445(6) 1 d PD B 2
C59A C 1.5149(14) 0.7054(6) 0.8797(8) 0.074(3) Uiso 0.445(6) 1 d PD B 2
H59D H 1.5616 0.7017 0.9122 0.111 Uiso 0.445(6) 1 calc PR B 2
H59E H 1.4659 0.7412 0.8820 0.111 Uiso 0.445(6) 1 calc PR B 2
H59F H 1.5668 0.7087 0.8489 0.111 Uiso 0.445(6) 1 calc PR B 2

loop_
_atom_site_aniso_label
_atom_site_aniso_U_11
_atom_site_aniso_U_22
_atom_site_aniso_U_33
_atom_site_aniso_U_23
_atom_site_aniso_U_13
_atom_site_aniso_U_12
U1 0.02465(7) 0.03744(8) 0.03039(7) 0.00720(8) 0.00237(8) 0.00953(7)
Cl1 0.0838(11) 0.0647(10) 0.0720(11) 0.0220(11) 0.0259(11) 0.0486(9)
Cl2 0.0295(6) 0.1345(15) 0.0500(8) 0.0135(12) -0.0014(7) -0.0144(7)
Cl3 0.0409(6) 0.0529(8) 0.0462(8) 0.0034(7) 0.0051(6) -0.0094(5)
O1 0.0215(14) 0.0323(16) 0.0256(15) 0.0049(17) 0.0001(16) 0.0067(11)
N1 0.0218(18) 0.033(2) 0.027(2) 0.0055(17) -0.0010(14) 0.0037(15)
N2 0.0239(17) 0.027(2) 0.0244(19) 0.0060(15) 0.0029(14) 0.0022(15)
C1 0.023(3) 0.046(3) 0.042(3) 0.018(2) 0.000(2) 0.009(2)
C2 0.031(3) 0.048(3) 0.039(3) 0.016(3) -0.002(2) 0.002(2)
C3 0.032(3) 0.047(3) 0.030(3) 0.009(2) 0.006(2) 0.004(2)
C4 0.019(2) 0.031(3) 0.033(3) 0.006(2) -0.0017(18) 0.0030(18)
C5 0.021(2) 0.031(3) 0.036(3) 0.003(2) -0.003(2) -0.0037(19)
C6 0.022(2) 0.032(3) 0.031(3) 0.000(2) -0.001(2) 0.0034(19)
C7 0.023(2) 0.036(3) 0.030(3) -0.001(2) 0.004(2) 0.000(2)
C8 0.025(2) 0.034(3) 0.043(3) -0.002(2) 0.005(2) 0.003(2)
C9 0.0215(18) 0.036(2) 0.039(3) 0.007(2) 0.001(3) 0.005(2)
C10 0.022(2) 0.032(3) 0.038(3) 0.012(2) -0.001(2) 0.0003(19)
C11 0.022(2) 0.033(3) 0.029(3) 0.011(2) -0.002(2) -0.0002(19)
C12 0.0229(19) 0.023(2) 0.031(2) 0.005(2) 0.001(2) -0.0001(15)
C13 0.0200(18) 0.026(2) 0.037(3) 0.002(2) -0.003(2) 0.0009(16)
C14 0.051(3) 0.033(3) 0.064(4) 0.011(3) 0.002(4) 0.013(3)
C15 0.021(2) 0.069(3) 0.042(3) 0.007(3) 0.000(2) 0.003(2)
C16 0.043(3) 0.078(5) 0.040(3) 0.025(3) 0.000(3) 0.017(3)
C17 0.072(7) 0.099(7) 0.047(7) 0.024(6) -0.021(6) 0.011(6)
C18 0.059(4) 0.071(7) 0.035(7) 0.023(5) 0.010(4) 0.018(4)
C19 0.052(4) 0.156(10) 0.053(5) 0.060(7) 0.007(4) 0.048(5)
C16A 0.043(3) 0.078(5) 0.040(3) 0.025(3) 0.000(3) 0.017(3)
C17A 0.072(7) 0.099(7) 0.047(7) 0.024(6) -0.021(6) 0.011(6)
C18A 0.059(4) 0.071(7) 0.035(7) 0.023(5) 0.010(4) 0.018(4)
C19A 0.052(4) 0.156(10) 0.053(5) 0.060(7) 0.007(4) 0.048(5)
C20 0.035(3) 0.044(3) 0.036(3) -0.003(2) 0.003(2) 0.006(3)
C21 0.050(3) 0.070(4) 0.041(3) -0.013(3) 0.007(3) 0.007(3)
C22 0.046(3) 0.075(5) 0.047(4) -0.010(3) 0.011(3) 0.018(3)
C23 0.060(4) 0.070(4) 0.045(3) -0.001(3) 0.027(3) 0.003(3)
C24 0.0218(19) 0.037(3) 0.023(2) 0.002(2) -0.0054(16) 0.0083(18)
C25 0.029(3) 0.040(3) 0.033(3) 0.003(2) -0.0065(19) 0.003(2)
C26 0.055(3) 0.045(4) 0.035(3) -0.010(3) -0.007(3) 0.006(3)
C27 0.040(3) 0.059(4) 0.035(3) -0.006(3) 0.008(2) 0.010(3)
C28 0.029(2) 0.055(4) 0.031(3) 0.004(2) 0.002(2) -0.003(2)
C29 0.025(2) 0.043(3) 0.025(2) 0.009(2) 0.0006(17) 0.002(2)
C30 0.050(3) 0.043(3) 0.041(3) 0.000(3) -0.004(3) -0.013(3)
C31 0.064(4) 0.044(4) 0.114(6) 0.023(4) -0.027(4) -0.008(3)
C32 0.049(4) 0.074(5) 0.080(5) 0.028(4) -0.015(4) -0.019(4)
C33 0.038(3) 0.040(3) 0.036(3) 0.002(2) 0.005(2) -0.006(2)
C34 0.061(4) 0.048(4) 0.057(4) 0.012(3) -0.002(3) -0.004(3)
C35 0.040(3) 0.062(4) 0.065(4) -0.009(3) -0.003(3) -0.010(3)
C36 0.028(2) 0.040(3) 0.031(2) 0.012(2) 0.0065(17) 0.012(2)
C37 0.025(2) 0.054(4) 0.037(3) 0.001(2) 0.001(2) 0.006(2)
C38 0.032(3) 0.067(5) 0.041(3) 0.002(3) -0.005(2) 0.010(3)
C39 0.049(3) 0.066(4) 0.042(3) 0.014(3) -0.008(3) 0.018(4)
C40 0.055(4) 0.047(3) 0.038(3) 0.015(3) 0.009(3) 0.019(3)
C41 0.042(3) 0.037(3) 0.032(2) 0.004(2) 0.008(2) 0.013(2)
C42 0.031(3) 0.061(4) 0.040(3) 0.004(3) -0.009(3) -0.007(3)
C43 0.052(3) 0.052(4) 0.064(4) 0.000(3) 0.000(3) -0.008(3)
C44 0.033(3) 0.089(6) 0.078(5) 0.007(4) 0.000(3) -0.013(3)
C45 0.056(4) 0.027(3) 0.039(3) 0.004(2) 0.006(3) -0.006(2)
C46 0.078(5) 0.049(4) 0.062(4) -0.007(3) 0.018(4) -0.008(3)
C47 0.056(4) 0.055(4) 0.052(4) -0.008(3) 0.017(3) -0.001(3)
K1 0.0410(6) 0.0347(6) 0.0676(9) 0.0043(7) -0.0095(7) 0.0009(4)
C52 0.061(4) 0.090(6) 0.078(5) 0.023(5) -0.011(4) 0.003(4)
O4 0.057(2) 0.043(2) 0.074(3) 0.014(2) -0.002(3) 0.002(2)
C53 0.048(3) 0.039(3) 0.102(6) -0.006(4) -0.016(5) 0.009(3)
C54 0.043(3) 0.069(5) 0.095(6) 0.002(4) -0.006(4) 0.017(3)
O5 0.047(2) 0.056(3) 0.070(3) 0.002(2) -0.003(2) 0.007(2)
C55 0.060(5) 0.101(7) 0.131(8) 0.041(6) 0.016(5) 0.012(5)

loop_
_atom_type_symbol
_atom_type_description
_atom_type_scat_dispersion_real
_atom_type_scat_dispersion_imag
_atom_type_scat_source
C C 0.0033 0.0016 'International Tables Vol C Tables 4.2.6.8 and 6.1.1.4'
H H 0.0000 0.0000 'International Tables Vol C Tables 4.2.6.8 and 6.1.1.4'
N N 0.0061 0.0033 'International Tables Vol C Tables 4.2.6.8 and 6.1.1.4'
O O 0.0106 0.0060 'International Tables Vol C Tables 4.2.6.8 and 6.1.1.4'
Cl Cl 0.1484 0.1585 'International Tables Vol C Tables 4.2.6.8 and 6.1.1.4'
U U -9.6767 9.6646 'International Tables Vol C Tables 4.2.6.8 and 6.1.1.4'
K K 0.2009 0.2494 'International Tables Vol C Tables 4.2.6.8 and 6.1.1.4'

loop_
_geom_angle_atom_site_label_1
_geom_angle_atom_site_label_2
_geom_angle_atom_site_label_3
_geom_angle
N1 U1 N2 129.12(12)
N1 U1 O1 65.49(13)
N2 U1 O1 64.88(13)
N1 U1 Cl2 89.16(10)
N2 U1 Cl2 92.51(10)
O1 U1 Cl2 104.29(8)
N1 U1 Cl1 116.23(11)
N2 U1 Cl1 114.63(10)
O1 U1 Cl1 165.79(8)
Cl2 U1 Cl1 89.91(6)
N1 U1 Cl3 89.62(10)
N2 U1 Cl3 90.32(10)
O1 U1 Cl3 77.60(8)
Cl2 U1 Cl3 177.07(6)
Cl1 U1 Cl3 88.25(6)
U1 Cl3 K1 175.71(7)
C12 O1 C11 118.3(3)
C12 O1 U1 119.8(3)
C11 O1 U1 119.7(3)
C4 N1 C24 118.3(4)
C4 N1 U1 122.9(3)
C24 N1 U1 118.8(3)
C5 N2 C36 118.4(4)
C5 N2 U1 124.0(3)
C36 N2 U1 117.5(3)
C2 C1 C10 123.5(5)
C2 C1 H1A 118.2
C10 C1 H1A 118.2
C1 C2 C3 117.8(5)
C1 C2 C16 122.2(5)
C3 C2 C16 120.0(5)
C4 C3 C2 122.6(5)
C4 C3 H3A 118.7
C2 C3 H3A 118.7
C3 C4 N1 127.1(5)
C3 C4 C11 115.6(4)
N1 C4 C11 117.3(4)
N2 C5 C12 116.3(4)
N2 C5 C6 126.9(5)
C12 C5 C6 116.8(4)
C5 C6 C7 121.2(5)
C5 C6 H6A 119.4
C7 C6 H6A 119.4
C8 C7 C6 118.7(5)
C8 C7 C20 121.6(5)
C6 C7 C20 119.7(5)
C7 C8 C13 122.2(5)
C7 C8 H8A 118.9
C13 C8 H8A 118.9
C10 C9 C13 110.9(3)
C10 C9 C15 109.8(4)
C13 C9 C15 108.8(4)
C10 C9 C14 109.0(4)
C13 C9 C14 109.5(4)
C15 C9 C14 108.8(4)
C11 C10 C1 115.6(5)
C11 C10 C9 121.9(5)
C1 C10 C9 122.5(4)
C10 C11 O1 123.4(5)
C10 C11 C4 124.8(5)
O1 C11 C4 111.8(4)
C13 C12 O1 123.2(5)
C13 C12 C5 124.2(5)
O1 C12 C5 112.7(3)
C12 C13 C8 116.9(5)
C12 C13 C9 122.2(5)
C8 C13 C9 120.9(4)
C9 C14 H14A 109.5
C9 C14 H14B 109.5
H14A C14 H14B 109.5
C9 C14 H14C 109.5
H14A C14 H14C 109.5
H14B C14 H14C 109.5
C9 C15 H15A 109.5
C9 C15 H15B 109.5
H15A C15 H15B 109.5
C9 C15 H15C 109.5
H15A C15 H15C 109.5
H15B C15 H15C 109.5
C17 C16 C18 109.1(9)
C17 C16 C19 109.4(9)
C18 C16 C19 107.0(9)
C17 C16 C2 118(4)
C18 C16 C2 104(4)
C19 C16 C2 110(5)
C16 C17 H17A 109.5
C16 C17 H17B 109.4
H17A C17 H17B 109.5
C16 C17 H17C 109.5
H17A C17 H17C 109.5
H17B C17 H17C 109.5
C16 C18 H18A 109.5
C16 C18 H18B 109.5
H18A C18 H18B 109.5
C16 C18 H18C 109.5
H18A C18 H18C 109.5
H18B C18 H18C 109.5
C16 C19 H19A 109.5
C16 C19 H19B 109.5
H19A C19 H19B 109.5
C16 C19 H19C 109.5
H19A C19 H19C 109.5
H19B C19 H19C 109.5
H17D C17A H17E 109.5
H17D C17A H17F 109.5
H17E C17A H17F 109.5
H18D C18A H18E 109.5
H18D C18A H18F 109.5
H18E C18A H18F 109.5
H19D C19A H19E 109.5
H19D C19A H19F 109.5
H19E C19A H19F 109.5
C21 C20 C22 108.6(5)
C21 C20 C7 109.9(4)
C22 C20 C7 113.2(5)
C21 C20 C23 108.3(5)
C22 C20 C23 107.7(5)
C7 C20 C23 109.0(4)
C20 C21 H21A 109.5
C20 C21 H21B 109.5
H21A C21 H21B 109.5
C20 C21 H21C 109.5
H21A C21 H21C 109.5
H21B C21 H21C 109.5
C20 C22 H22A 109.5
C20 C22 H22B 109.5
H22A C22 H22B 109.5
C20 C22 H22C 109.5
H22A C22 H22C 109.5
H22B C22 H22C 109.5
C20 C23 H23A 109.5
C20 C23 H23B 109.5
H23A C23 H23B 109.5
C20 C23 H23C 109.5
H23A C23 H23C 109.5
H23B C23 H23C 109.5
C25 C24 C29 118.3(4)
C25 C24 N1 121.1(4)
C29 C24 N1 120.5(4)
C26 C25 C24 119.3(5)
C26 C25 C30 118.2(5)
C24 C25 C30 122.3(4)
C27 C26 C25 121.6(5)
C27 C26 H26A 119.2
C25 C26 H26A 119.2
C26 C27 C28 119.9(5)
C26 C27 H27A 120.0
C28 C27 H27A 120.0
C27 C28 C29 121.3(5)
C27 C28 H28A 119.3
C29 C28 H28A 119.3
C28 C29 C24 119.4(5)
C28 C29 C33 117.8(4)
C24 C29 C33 122.8(4)
C31 C30 C25 113.5(5)
C31 C30 C32 111.2(5)
C25 C30 C32 110.1(5)
C31 C30 H30A 107.2
C25 C30 H30A 107.2
C32 C30 H30A 107.2
C30 C31 H31A 109.5
C30 C31 H31B 109.5
H31A C31 H31B 109.5
C30 C31 H31C 109.5
H31A C31 H31C 109.5
H31B C31 H31C 109.5
C30 C32 H32A 109.5
C30 C32 H32B 109.5
H32A C32 H32B 109.5
C30 C32 H32C 109.5
H32A C32 H32C 109.5
H32B C32 H32C 109.5
C29 C33 C35 112.9(5)
C29 C33 C34 110.4(4)
C35 C33 C34 108.5(5)
C29 C33 H33A 108.3
C35 C33 H33A 108.3
C34 C33 H33A 108.3
C33 C34 H34A 109.5
C33 C34 H34B 109.5
H34A C34 H34B 109.5
C33 C34 H34C 109.5
H34A C34 H34C 109.5
H34B C34 H34C 109.5
C33 C35 H35A 109.5
C33 C35 H35B 109.5
H35A C35 H35B 109.5
C33 C35 H35C 109.5
H35A C35 H35C 109.5
H35B C35 H35C 109.5
C37 C36 C41 121.2(4)
C37 C36 N2 120.0(4)
C41 C36 N2 118.6(4)
C36 C37 C38 117.9(5)
C36 C37 C42 123.2(5)
C38 C37 C42 118.5(5)
C39 C38 C37 121.6(5)
C39 C38 H38A 119.2
C37 C38 H38A 119.2
C38 C39 C40 119.8(5)
C38 C39 H39A 120.1
C40 C39 H39A 120.1
C39 C40 C41 121.3(6)
C39 C40 H40A 119.4
C41 C40 H40A 119.4
C40 C41 C36 118.2(5)
C40 C41 C45 119.0(5)
C36 C41 C45 122.7(5)
C37 C42 C44 113.1(5)
C37 C42 C43 110.5(5)
C44 C42 C43 108.2(5)
C37 C42 H42A 108.3
C44 C42 H42A 108.3
C43 C42 H42A 108.3
C42 C43 H43A 109.5
C42 C43 H43B 109.5
H43A C43 H43B 109.5
C42 C43 H43C 109.5
H43A C43 H43C 109.5
H43B C43 H43C 109.5
C42 C44 H44A 109.5
C42 C44 H44B 109.5
H44A C44 H44B 109.5
C42 C44 H44C 109.5
H44A C44 H44C 109.5
H44B C44 H44C 109.5
C41 C45 C46 112.6(5)
C41 C45 C47 111.8(5)
C46 C45 C47 109.6(5)
C41 C45 H45A 107.5
C46 C45 H45A 107.5
C47 C45 H45A 107.5
C45 C46 H46A 109.5
C45 C46 H46B 109.5
H46A C46 H46B 109.5
C45 C46 H46C 109.5
H46A C46 H46C 109.5
H46B C46 H46C 109.5
C45 C47 H47A 109.5
C45 C47 H47B 109.5
H47A C47 H47B 109.5
C45 C47 H47C 109.5
H47A C47 H47C 109.5
H47B C47 H47C 109.5
O3A K1 O2A 64.4(2)
O3A K1 O6 112.4(3)
O2A K1 O6 88.0(3)
O3A K1 O7 71.7(3)
O2A K1 O7 112.1(3)
O6 K1 O7 63.9(2)
O3A K1 O4 81.0(2)
O2A K1 O4 106.3(3)
O6 K1 O4 164.0(2)
O7 K1 O4 115.15(19)
O3A K1 O5 106.5(2)
O2A K1 O5 166.3(2)
O6 K1 O5 105.3(2)
O7 K1 O5 72.2(2)
O4 K1 O5 61.00(14)
O3A K1 O2 63.7(3)
O2A K1 O2 11.3(3)
O6 K1 O2 98.6(2)
O7 K1 O2 120.3(2)
O4 K1 O2 95.25(19)
O5 K1 O2 156.07(19)
O3A K1 O6A 119.6(3)
O2A K1 O6A 100.6(3)
O6 K1 O6A 12.8(2)
O7 K1 O6A 60.7(3)
O4 K1 O6A 151.6(2)
O5 K1 O6A 92.8(2)
O2 K1 O6A 111.1(2)
O3A K1 O3 10.9(3)
O2A K1 O3 57.9(3)
O6 K1 O3 118.5(2)
O7 K1 O3 82.6(2)
O4 K1 O3 76.11(18)
O5 K1 O3 111.40(17)
O2 K1 O3 55.32(18)
O6A K1 O3 127.4(2)
O3A K1 O7A 83.1(3)
O2A K1 O7A 120.9(3)
O6 K1 O7A 59.5(2)
O7 K1 O7A 11.7(2)
O4 K1 O7A 116.06(19)
O5 K1 O7A 65.44(19)
O2 K1 O7A 130.2(2)
O6A K1 O7A 53.8(2)
O3 K1 O7A 94.0(2)
O3A K1 Cl3 147.5(2)
O2A K1 Cl3 87.70(19)
O6 K1 Cl3 81.11(16)
O7 K1 Cl3 138.05(19)
O4 K1 Cl3 92.09(10)
O5 K1 Cl3 97.38(10)
O2 K1 Cl3 85.70(14)
O6A K1 Cl3 79.99(17)
O3 K1 Cl3 137.03(16)
O7A K1 Cl3 127.53(19)
O3A K1 C57 91.3(3)
O2A K1 C57 87.7(3)
O6 K1 C57 23.5(2)
O7 K1 C57 43.8(2)
O4 K1 C57 158.8(2)
O5 K1 C57 103.1(2)
O2 K1 C57 99.0(3)
O6A K1 C57 28.2(3)
O3 K1 C57 99.3(3)
O7A K1 C57 43.0(3)
Cl3 K1 C57 104.53(19)
O4 C52 H52A 109.5
O4 C52 H52B 109.5
H52A C52 H52B 109.5
O4 C52 H52C 109.5
H52A C52 H52C 109.5
H52B C52 H52C 109.5
C53 O4 C52 112.2(5)
C53 O4 K1 116.3(4)
C52 O4 K1 122.1(4)
O4 C53 C54 108.9(5)
O4 C53 H53A 109.9
C54 C53 H53A 109.9
O4 C53 H53B 109.9
C54 C53 H53B 109.9
H53A C53 H53B 108.3
O5 C54 C53 108.4(5)
O5 C54 K1 47.9(3)
C53 C54 K1 81.7(4)
O5 C54 H54A 110.0
C53 C54 H54A 110.0
K1 C54 H54A 157.9
O5 C54 H54B 110.0
C53 C54 H54B 110.0
K1 C54 H54B 83.6
H54A C54 H54B 108.4
C55 O5 C54 113.6(6)
C55 O5 K1 108.6(5)
C54 O5 K1 109.4(4)
O5 C55 K1 49.1(4)
O5 C55 H55A 109.5
K1 C55 H55A 158.6
O5 C55 H55B 109.5
K1 C55 H55B 82.2
H55A C55 H55B 109.5
O5 C55 H55C 109.5
K1 C55 H55C 82.0
H55A C55 H55C 109.5
H55B C55 H55C 109.5
O2 C48 K1 54.3(5)
O2 C48 H48A 109.5
K1 C48 H48A 163.7
O2 C48 H48B 109.5
K1 C48 H48B 79.5
H48A C48 H48B 109.5
O2 C48 H48C 109.5
K1 C48 H48C 78.8
H48A C48 H48C 109.5
H48B C48 H48C 109.5
C49 O2 C48 115.5(7)
C49 O2 K1 113.6(7)
C48 O2 K1 101.0(7)
O2 C49 C50 118.8(8)
O2 C49 H49A 107.6
C50 C49 H49A 107.6
O2 C49 H49D 107.6
C50 C49 H49D 107.6
H49A C49 H49D 107.0
O3 C50 C49 117.7(9)
O3 C50 H50A 107.9
C49 C50 H50A 107.9
O3 C50 H50C 107.9
C49 C50 H50C 107.9
H50A C50 H50C 107.2
C50 O3 C51 116.6(7)
C50 O3 K1 116.0(6)
C51 O3 K1 121.6(6)
O3 C51 H51A 109.5
O3 C51 H51B 109.5
H51A C51 H51B 109.5
O3 C51 H51C 109.5
H51A C51 H51C 109.5
H51B C51 H51C 109.5
O6 C56 H56A 109.5
O6 C56 H56B 109.5
H56A C56 H56B 109.5
O6 C56 H56C 109.5
H56A C56 H56C 109.5
H56B C56 H56C 109.5
C56 O6 C57 120.4(8)
C56 O6 K1 133.8(7)
C57 O6 K1 105.9(6)
O6 C57 C58 120.8(9)
O6 C57 K1 50.7(5)
C58 C57 K1 87.9(6)
O6 C57 H57A 107.1
C58 C57 H57A 107.1
K1 C57 H57A 83.2
O6 C57 H57C 107.1
C58 C57 H57C 107.1
K1 C57 H57C 157.8
H57A C57 H57C 106.8
C57 C58 O7 108.3(10)
C57 C58 H58A 110.0
O7 C58 H58A 110.0
C57 C58 H58C 110.0
O7 C58 H58C 110.0
H58A C58 H58C 108.4
C59 O7 C58 113.6(7)
C59 O7 K1 129.1(6)
C58 O7 K1 117.0(5)
O7 C59 H59A 109.5
O7 C59 H59B 109.5
H59A C59 H59B 109.5
O7 C59 H59C 109.5
H59A C59 H59C 109.5
H59B C59 H59C 109.5
O2A C48A H48D 109.5
O2A C48A H48E 109.5
H48D C48A H48E 109.5
O2A C48A H48F 109.5
H48D C48A H48F 109.5
H48E C48A H48F 109.5
C49A O2A C48A 117.3(8)
C49A O2A K1 112.2(7)
C48A O2A K1 130.1(7)
O2A C49A C50A 118.1(9)
O2A C49A K1 46.2(5)
C50A C49A K1 79.8(7)
O2A C49A H49B 107.8
C50A C49A H49B 107.8
K1 C49A H49B 149.0
O2A C49A H49C 107.8
C50A C49A H49C 107.8
K1 C49A H49C 98.5
H49B C49A H49C 107.1
O3A C50A C49A 116.6(9)
C49A C50A K1 75.9(6)
O3A C50A H50B 108.1
C49A C50A H50B 108.1
K1 C50A H50B 133.4
O3A C50A H50D 108.1
C49A C50A H50D 108.1
K1 C50A H50D 115.4
H50B C50A H50D 107.3
C50A O3A C51A 118.2(8)
C50A O3A K1 117.7(5)
C51A O3A K1 124.0(7)
O3A C51A H51D 109.5
K1 C51A H51D 146.4
O3A C51A H51E 109.5
K1 C51A H51E 90.5
H51D C51A H51E 109.5
O3A C51A H51F 109.5
K1 C51A H51F 87.6
H51D C51A H51F 109.5
H51E C51A H51F 109.5
O6A C56A H56D 109.5
O6A C56A H56E 109.5
H56D C56A H56E 109.5
O6A C56A H56F 109.5
H56D C56A H56F 109.5
H56E C56A H56F 109.5
C56A O6A C57A 118.9(9)
C56A O6A K1 123.7(8)
C57A O6A K1 112.1(7)
O6A C57A C58A 119.0(9)
O6A C57A H57B 107.6
C58A C57A H57B 107.6
O6A C57A H57D 107.6
C58A C57A H57D 107.6
H57B C57A H57D 107.0
C57A C58A O7A 109.0(10)
C57A C58A K1 83.7(7)
O7A C58A K1 61.2(7)
C57A C58A H58B 109.9
O7A C58A H58B 109.9
K1 C58A H58B 68.1
C57A C58A H58D 109.9
O7A C58A H58D 109.9
K1 C58A H58D 166.1
H58B C58A H58D 108.3
C59A O7A C58A 115.3(8)
C59A O7A K1 124.8(10)
C58A O7A K1 94.9(9)
O7A C59A H59D 109.5
O7A C59A H59E 109.5
H59D C59A H59E 109.5
O7A C59A H59F 109.5
H59D C59A H59F 109.5
H59E C59A H59F 109.5

loop_
_geom_bond_atom_site_label_1
_geom_bond_atom_site_label_2
_geom_bond_distance
U1 N1 2.297(4)
U1 N2 2.306(4)
U1 O1 2.465(3)
U1 Cl2 2.5968(14)
U1 Cl1 2.6186(14)
U1 Cl3 2.6721(13)
Cl3 K1 3.1510(17)
O1 C12 1.396(6)
O1 C11 1.399(6)
N1 C4 1.404(6)
N1 C24 1.430(6)
N2 C5 1.398(6)
N2 C36 1.461(6)
C1 C2 1.380(8)
C1 C10 1.401(7)
C1 H1A 0.9500
C2 C3 1.396(7)
C2 C16 1.539(7)
C3 C4 1.393(7)
C3 H3A 0.9500
C4 C11 1.416(7)
C5 C12 1.404(7)
C5 C6 1.405(7)
C6 C7 1.406(7)
C6 H6A 0.9500
C7 C8 1.389(7)
C7 C20 1.539(7)
C8 C13 1.403(7)
C8 H8A 0.9500
C9 C10 1.528(7)
C9 C13 1.529(7)
C9 C15 1.549(6)
C9 C14 1.550(6)
C10 C11 1.376(7)
C12 C13 1.375(6)
C14 H14A 0.9800
C14 H14B 0.9800
C14 H14C 0.9800
C15 H15A 0.9800
C15 H15B 0.9800
C15 H15C 0.9800
C16 C17 1.521(11)
C16 C18 1.529(10)
C16 C19 1.532(10)
C17 H17A 0.9800
C17 H17B 0.9800
C17 H17C 0.9800
C18 H18A 0.9800
C18 H18B 0.9800
C18 H18C 0.9800
C19 H19A 0.9800
C19 H19B 0.9800
C19 H19C 0.9800
C17A H17D 0.9800
C17A H17E 0.9800
C17A H17F 0.9800
C18A H18D 0.9800
C18A H18E 0.9800
C18A H18F 0.9800
C19A H19D 0.9800
C19A H19E 0.9800
C19A H19F 0.9800
C20 C21 1.522(8)
C20 C22 1.537(8)
C20 C23 1.542(8)
C21 H21A 0.9800
C21 H21B 0.9800
C21 H21C 0.9800
C22 H22A 0.9800
C22 H22B 0.9800
C22 H22C 0.9800
C23 H23A 0.9800
C23 H23B 0.9800
C23 H23C 0.9800
C24 C25 1.410(7)
C24 C29 1.427(7)
C25 C26 1.407(7)
C25 C30 1.522(7)
C26 C27 1.358(8)
C26 H26A 0.9500
C27 C28 1.373(8)
C27 H27A 0.9500
C28 C29 1.395(7)
C28 H28A 0.9500
C29 C33 1.523(7)
C30 C31 1.507(9)
C30 C32 1.534(8)
C30 H30A 1.0000
C31 H31A 0.9800
C31 H31B 0.9800
C31 H31C 0.9800
C32 H32A 0.9800
C32 H32B 0.9800
C32 H32C 0.9800
C33 C35 1.539(7)
C33 C34 1.547(8)
C33 H33A 1.0000
C34 H34A 0.9800
C34 H34B 0.9800
C34 H34C 0.9800
C35 H35A 0.9800
C35 H35B 0.9800
C35 H35C 0.9800
C36 C37 1.392(7)
C36 C41 1.423(7)
C37 C38 1.407(7)
C37 C42 1.513(8)
C38 C39 1.378(8)
C38 H38A 0.9500
C39 C40 1.382(9)
C39 H39A 0.9500
C40 C41 1.391(7)
C40 H40A 0.9500
C41 C45 1.513(8)
C42 C44 1.548(8)
C42 C43 1.550(8)
C42 H42A 1.0000
C43 H43A 0.9800
C43 H43B 0.9800
C43 H43C 0.9800
C44 H44A 0.9800
C44 H44B 0.9800
C44 H44C 0.9800
C45 C46 1.547(8)
C45 C47 1.550(8)
C45 H45A 1.0000
C46 H46A 0.9800
C46 H46B 0.9800
C46 H46C 0.9800
C47 H47A 0.9800
C47 H47B 0.9800
C47 H47C 0.9800
K1 O3A 2.554(9)
K1 O2A 2.609(9)
K1 O6 2.677(7)
K1 O7 2.677(8)
K1 O4 2.748(4)
K1 O5 2.762(5)
K1 O2 2.887(8)
K1 O6A 2.905(9)
K1 O3 2.951(8)
K1 O7A 3.100(11)
K1 C57 3.328(12)
C52 O4 1.440(9)
C52 H52A 0.9800
C52 H52B 0.9800
C52 H52C 0.9800
O4 C53 1.408(7)
C53 C54 1.460(10)
C53 H53A 0.9900
C53 H53B 0.9900
C54 O5 1.433(7)
C54 H54A 0.9900
C54 H54B 0.9900
O5 C55 1.384(9)
C55 H55A 0.9800
C55 H55B 0.9800
C55 H55C 0.9800
C48 O2 1.491(10)
C48 H48A 0.9800
C48 H48B 0.9800
C48 H48C 0.9800
O2 C49 1.331(9)
C49 C50 1.417(11)
C49 H49A 0.9900
C49 H49D 0.9900
C50 O3 1.346(11)
C50 H50A 0.9900
C50 H50C 0.9900
O3 C51 1.394(8)
C51 H51A 0.9800
C51 H51B 0.9800
C51 H51C 0.9800
C56 O6 1.294(10)
C56 H56A 0.9800
C56 H56B 0.9800
C56 H56C 0.9800
O6 C57 1.377(9)
C57 C58 1.419(12)
C57 H57A 0.9900
C57 H57C 0.9900
C58 O7 1.441(10)
C58 H58A 0.9900
C58 H58C 0.9900
O7 C59 1.382(10)
C59 H59A 0.9800
C59 H59B 0.9800
C59 H59C 0.9800
C48A O2A 1.486(10)
C48A H48D 0.9800
C48A H48E 0.9800
C48A H48F 0.9800
O2A C49A 1.332(9)
C49A C50A 1.422(12)
C49A H49B 0.9900
C49A H49C 0.9900
C50A O3A 1.346(11)
C50A H50B 0.9900
C50A H50D 0.9900
O3A C51A 1.389(8)
C51A H51D 0.9800
C51A H51E 0.9800
C51A H51F 0.9800
C56A O6A 1.297(10)
C56A H56D 0.9800
C56A H56E 0.9800
C56A H56F 0.9800
O6A C57A 1.378(9)
C57A C58A 1.420(12)
C57A H57B 0.9900
C57A H57D 0.9900
C58A O7A 1.439(10)
C58A H58B 0.9900
C58A H58D 0.9900
O7A C59A 1.375(10)
C59A H59D 0.9800
C59A H59E 0.9800
C59A H59F 0.9800

loop_
_geom_torsion_atom_site_label_1
_geom_torsion_atom_site_label_2
_geom_torsion_atom_site_label_3
_geom_torsion_atom_site_label_4
_geom_torsion
N1 U1 O1 C12 -177.6(3)
N2 U1 O1 C12 14.0(3)
Cl2 U1 O1 C12 100.0(3)
Cl1 U1 O1 C12 -77.3(5)
Cl3 U1 O1 C12 -82.3(3)
N1 U1 O1 C11 -14.7(3)
N2 U1 O1 C11 176.9(3)
Cl2 U1 O1 C11 -97.0(3)
Cl1 U1 O1 C11 85.6(5)
Cl3 U1 O1 C11 80.7(3)
N2 U1 N1 C4 27.4(4)
O1 U1 N1 C4 13.8(3)
Cl2 U1 N1 C4 119.9(3)
Cl1 U1 N1 C4 -150.6(3)
Cl3 U1 N1 C4 -62.8(3)
N2 U1 N1 C24 -155.2(3)
O1 U1 N1 C24 -168.8(4)
Cl2 U1 N1 C24 -62.6(3)
Cl1 U1 N1 C24 26.9(3)
Cl3 U1 N1 C24 114.7(3)
N1 U1 N2 C5 -25.8(4)
O1 U1 N2 C5 -12.2(3)
Cl2 U1 N2 C5 -116.8(3)
Cl1 U1 N2 C5 152.2(3)
Cl3 U1 N2 C5 63.9(3)
N1 U1 N2 C36 159.3(3)
O1 U1 N2 C36 172.9(3)
Cl2 U1 N2 C36 68.3(3)
Cl1 U1 N2 C36 -22.7(3)
Cl3 U1 N2 C36 -110.9(3)
C10 C1 C2 C3 1.2(9)
C10 C1 C2 C16 -179.0(5)
C1 C2 C3 C4 -1.2(8)
C16 C2 C3 C4 178.9(5)
C2 C3 C4 N1 -178.0(5)
C2 C3 C4 C11 1.0(8)
C24 N1 C4 C3 -10.9(7)
U1 N1 C4 C3 166.6(4)
C24 N1 C4 C11 170.2(4)
U1 N1 C4 C11 -12.4(6)
C36 N2 C5 C12 -175.5(4)
U1 N2 C5 C12 9.6(6)
C36 N2 C5 C6 6.2(7)
U1 N2 C5 C6 -168.6(4)
N2 C5 C6 C7 177.7(5)
C12 C5 C6 C7 -0.5(7)
C5 C6 C7 C8 0.0(8)
C5 C6 C7 C20 179.2(5)
C6 C7 C8 C13 0.1(8)
C20 C7 C8 C13 -179.0(4)
C2 C1 C10 C11 -0.9(8)
C2 C1 C10 C9 178.8(5)
C13 C9 C10 C11 0.6(6)
C15 C9 C10 C11 120.9(5)
C14 C9 C10 C11 -120.0(5)
C13 C9 C10 C1 -179.1(5)
C15 C9 C10 C1 -58.8(6)
C14 C9 C10 C1 60.3(6)
C1 C10 C11 O1 -179.3(4)
C9 C10 C11 O1 1.0(7)
C1 C10 C11 C4 0.7(8)
C9 C10 C11 C4 -179.0(5)
C12 O1 C11 C10 -3.1(6)
U1 O1 C11 C10 -166.3(4)
C12 O1 C11 C4 176.9(4)
U1 O1 C11 C4 13.8(5)
C3 C4 C11 C10 -0.7(8)
N1 C4 C11 C10 178.3(5)
C3 C4 C11 O1 179.2(4)
N1 C4 C11 O1 -1.7(6)
C11 O1 C12 C13 3.6(5)
U1 O1 C12 C13 166.8(3)
C11 O1 C12 C5 -177.6(4)
U1 O1 C12 C5 -14.4(4)
N2 C5 C12 C13 -177.5(4)
C6 C5 C12 C13 0.9(7)
N2 C5 C12 O1 3.8(5)
C6 C5 C12 O1 -177.8(4)
O1 C12 C13 C8 177.8(4)
C5 C12 C13 C8 -0.8(6)
O1 C12 C13 C9 -2.1(6)
C5 C12 C13 C9 179.3(4)
C7 C8 C13 C12 0.3(7)
C7 C8 C13 C9 -179.8(5)
C10 C9 C13 C12 -0.1(6)
C15 C9 C13 C12 -121.0(5)
C14 C9 C13 C12 120.3(5)
C10 C9 C13 C8 -179.9(4)
C15 C9 C13 C8 59.2(6)
C14 C9 C13 C8 -59.6(5)
C1 C2 C16 C17 135(5)
C3 C2 C16 C17 -45(5)
C1 C2 C16 C18 -105(4)
C3 C2 C16 C18 75(4)
C1 C2 C16 C19 9(4)
C3 C2 C16 C19 -171(4)
C8 C7 C20 C21 121.7(6)
C6 C7 C20 C21 -57.3(7)
C8 C7 C20 C22 0.1(8)
C6 C7 C20 C22 -179.0(5)
C8 C7 C20 C23 -119.7(6)
C6 C7 C20 C23 61.2(7)
C4 N1 C24 C25 103.5(5)
U1 N1 C24 C25 -74.1(4)
C4 N1 C24 C29 -79.6(5)
U1 N1 C24 C29 102.8(4)
C29 C24 C25 C26 -0.9(6)
N1 C24 C25 C26 176.1(4)
C29 C24 C25 C30 174.1(4)
N1 C24 C25 C30 -8.9(6)
C24 C25 C26 C27 -0.7(8)
C30 C25 C26 C27 -175.9(5)
C25 C26 C27 C28 2.8(8)
C26 C27 C28 C29 -3.2(8)
C27 C28 C29 C24 1.5(7)
C27 C28 C29 C33 179.4(5)
C25 C24 C29 C28 0.5(6)
N1 C24 C29 C28 -176.5(4)
C25 C24 C29 C33 -177.2(4)
N1 C24 C29 C33 5.7(6)
C26 C25 C30 C31 -47.0(7)
C24 C25 C30 C31 138.0(6)
C26 C25 C30 C32 78.4(7)
C24 C25 C30 C32 -96.6(6)
C28 C29 C33 C35 49.8(6)
C24 C29 C33 C35 -132.4(5)
C28 C29 C33 C34 -71.8(6)
C24 C29 C33 C34 106.0(5)
C5 N2 C36 C37 90.5(5)
U1 N2 C36 C37 -94.4(5)
C5 N2 C36 C41 -93.7(5)
U1 N2 C36 C41 81.5(4)
C41 C36 C37 C38 -1.1(7)
N2 C36 C37 C38 174.7(4)
C41 C36 C37 C42 172.3(5)
N2 C36 C37 C42 -11.9(7)
C36 C37 C38 C39 -1.5(8)
C42 C37 C38 C39 -175.3(5)
C37 C38 C39 C40 2.5(9)
C38 C39 C40 C41 -0.8(9)
C39 C40 C41 C36 -1.8(8)
C39 C40 C41 C45 175.5(5)
C37 C36 C41 C40 2.7(7)
N2 C36 C41 C40 -173.1(4)
C37 C36 C41 C45 -174.4(5)
N2 C36 C41 C45 9.8(7)
C36 C37 C42 C44 138.5(5)
C38 C37 C42 C44 -48.1(7)
C36 C37 C42 C43 -100.0(6)
C38 C37 C42 C43 73.4(6)
C40 C41 C45 C46 58.5(7)
C36 C41 C45 C46 -124.4(5)
C40 C41 C45 C47 -65.4(7)
C36 C41 C45 C47 111.7(6)
O3A K1 O4 C53 -107.8(5)
O2A K1 O4 C53 -167.7(5)
O6 K1 O4 C53 39.8(9)
O7 K1 O4 C53 -43.0(5)
O5 K1 O4 C53 6.8(4)
O2 K1 O4 C53 -170.1(4)
O6A K1 O4 C53 31.4(6)
O3 K1 O4 C53 -117.8(5)
O7A K1 O4 C53 -30.1(5)
Cl3 K1 O4 C53 104.0(4)
C57 K1 O4 C53 -37.9(9)
O3A K1 O4 C52 36.0(5)
O2A K1 O4 C52 -23.9(5)
O6 K1 O4 C52 -176.3(7)
O7 K1 O4 C52 100.8(5)
O5 K1 O4 C52 150.6(5)
O2 K1 O4 C52 -26.2(5)
O6A K1 O4 C52 175.3(5)
O3 K1 O4 C52 26.1(5)
O7A K1 O4 C52 113.7(5)
Cl3 K1 O4 C52 -112.1(5)
C57 K1 O4 C52 105.9(8)
C52 O4 C53 C54 173.4(5)
K1 O4 C53 C54 -39.3(6)
O4 C53 C54 O5 67.0(7)
O4 C53 C54 K1 26.7(4)
O3A K1 C54 O5 -90.6(5)
O2A K1 C54 O5 -160.6(4)
O6 K1 C54 O5 42.5(5)
O7 K1 C54 O5 -18.6(4)
O4 K1 C54 O5 -143.3(5)
O2 K1 C54 O5 -160.7(4)
O6A K1 C54 O5 41.5(4)
O3 K1 C54 O5 -102.0(4)
O7A K1 C54 O5 -8.5(4)
Cl3 K1 C54 O5 119.4(4)
C57 K1 C54 O5 14.2(5)
O3A K1 C54 C53 33.6(5)
O2A K1 C54 C53 -36.5(6)
O6 K1 C54 C53 166.6(4)
O7 K1 C54 C53 105.6(4)
O4 K1 C54 C53 -19.1(3)
O5 K1 C54 C53 124.2(6)
O2 K1 C54 C53 -36.5(5)
O6A K1 C54 C53 165.6(4)
O3 K1 C54 C53 22.2(4)
O7A K1 C54 C53 115.7(4)
Cl3 K1 C54 C53 -116.5(4)
C57 K1 C54 C53 138.3(4)
C53 C54 O5 C55 178.8(7)
K1 C54 O5 C55 -121.5(7)
C53 C54 O5 K1 -59.6(6)
O3A K1 O5 C55 -139.1(5)
O2A K1 O5 C55 174.4(10)
O6 K1 O5 C55 -19.6(5)
O7 K1 O5 C55 -75.1(5)
O4 K1 O5 C55 151.5(5)
O2 K1 O5 C55 159.2(5)
O6A K1 O5 C55 -17.1(5)
O3 K1 O5 C55 -149.3(5)
O7A K1 O5 C55 -64.9(5)
Cl3 K1 O5 C55 63.2(4)
C57 K1 O5 C55 -43.7(5)
O3A K1 O5 C54 96.5(5)
O2A K1 O5 C54 49.9(11)
O6 K1 O5 C54 -144.0(4)
O7 K1 O5 C54 160.5(4)
O4 K1 O5 C54 27.0(4)
O2 K1 O5 C54 34.8(6)
O6A K1 O5 C54 -141.5(4)
O3 K1 O5 C54 86.2(4)
O7A K1 O5 C54 170.7(5)
Cl3 K1 O5 C54 -61.3(4)
C57 K1 O5 C54 -168.1(4)
C54 O5 C55 K1 122.0(6)
O3A K1 C55 O5 48.1(6)
O6 K1 C55 O5 161.1(5)
O7 K1 C55 O5 96.9(5)
O4 K1 C55 O5 -25.0(4)
O6A K1 C55 O5 162.0(5)
O3 K1 C55 O5 38.2(5)
O7A K1 C55 O5 103.7(5)
Cl3 K1 C55 O5 -117.6(4)
C57 K1 C55 O5 137.7(5)
O3A K1 C48 O2 -25.2(6)
O2A K1 C48 O2 -27.7(7)
O6 K1 C48 O2 -138.8(6)
O7 K1 C48 O2 -89.9(6)
O4 K1 C48 O2 53.6(6)
O5 K1 C48 O2 112.0(7)
O6A K1 C48 O2 -144.7(6)
O3 K1 C48 O2 -16.8(5)
O7A K1 C48 O2 -102.9(6)
Cl3 K1 C48 O2 136.6(6)
C57 K1 C48 O2 -116.6(6)
K1 C48 O2 C49 123.0(11)
O3A K1 O2 C49 27.5(7)
O2A K1 O2 C49 -63.7(13)
O6 K1 O2 C49 -83.2(7)
O7 K1 O2 C49 -18.5(8)
O4 K1 O2 C49 104.8(7)
O5 K1 O2 C49 97.9(8)
O6A K1 O2 C49 -86.0(7)
O3 K1 O2 C49 35.6(7)
O7A K1 O2 C49 -26.2(8)
Cl3 K1 O2 C49 -163.5(7)
C57 K1 O2 C49 -59.5(8)
O3A K1 O2 C48 151.8(7)
O2A K1 O2 C48 60.6(13)
O6 K1 O2 C48 41.0(6)
O7 K1 O2 C48 105.8(6)
O4 K1 O2 C48 -131.0(6)
O5 K1 O2 C48 -137.8(6)
O6A K1 O2 C48 38.2(6)
O3 K1 O2 C48 159.9(7)
O7A K1 O2 C48 98.1(6)
Cl3 K1 O2 C48 -39.3(6)
C57 K1 O2 C48 64.7(6)
C48 O2 C49 C50 -161.8(13)
K1 O2 C49 C50 -45.8(16)
O2 C49 C50 O3 18(2)
C49 C50 O3 C51 172.0(13)
C49 C50 O3 K1 18.5(17)
O3A K1 O3 C50 110.6(17)
O2A K1 O3 C50 -14.1(9)
O6 K1 O3 C50 53.0(9)
O7 K1 O3 C50 107.9(9)
O4 K1 O3 C50 -133.8(9)
O5 K1 O3 C50 175.5(9)
O2 K1 O3 C50 -27.2(9)
O6A K1 O3 C50 64.0(9)
O7A K1 O3 C50 110.3(9)
Cl3 K1 O3 C50 -56.0(9)
C57 K1 O3 C50 67.3(9)
O3A K1 O3 C51 -41.5(13)
O2A K1 O3 C51 -166.2(8)
O6 K1 O3 C51 -99.1(7)
O7 K1 O3 C51 -44.2(7)
O4 K1 O3 C51 74.0(7)
O5 K1 O3 C51 23.3(8)
O2 K1 O3 C51 -179.4(8)
O6A K1 O3 C51 -88.1(8)
O7A K1 O3 C51 -41.8(7)
Cl3 K1 O3 C51 151.9(7)
C57 K1 O3 C51 -84.8(7)
O3A K1 O6 C56 -152.5(12)
O2A K1 O6 C56 -91.3(12)
O7 K1 O6 C56 152.8(12)
O4 K1 O6 C56 62.3(15)
O5 K1 O6 C56 91.9(12)
O2 K1 O6 C56 -87.6(12)
O6A K1 O6 C56 80.6(16)
O3 K1 O6 C56 -142.6(12)
O7A K1 O6 C56 140.5(12)
Cl3 K1 O6 C56 -3.3(12)
C57 K1 O6 C56 179.6(15)
O3A K1 O6 C57 27.8(7)
O2A K1 O6 C57 89.0(7)
O7 K1 O6 C57 -26.8(6)
O4 K1 O6 C57 -117.4(8)
O5 K1 O6 C57 -87.7(7)
O2 K1 O6 C57 92.8(7)
O6A K1 O6 C57 -99.0(11)
O3 K1 O6 C57 37.7(7)
O7A K1 O6 C57 -39.1(7)
Cl3 K1 O6 C57 177.0(7)
C56 O6 C57 C58 -122.6(15)
K1 O6 C57 C58 57.1(13)
C56 O6 C57 K1 -179.7(13)
O3A K1 C57 O6 -154.4(7)
O2A K1 C57 O6 -90.1(7)
O7 K1 C57 O6 144.2(9)
O4 K1 C57 O6 137.5(7)
O5 K1 C57 O6 98.3(6)
O2 K1 C57 O6 -90.9(6)
O6A K1 C57 O6 27.5(5)
O3 K1 C57 O6 -147.0(6)
O7A K1 C57 O6 127.1(8)
Cl3 K1 C57 O6 -3.0(7)
O3A K1 C57 C58 71.8(9)
O2A K1 C57 C58 136.1(8)
O6 K1 C57 C58 -133.8(11)
O7 K1 C57 C58 10.3(8)
O4 K1 C57 C58 3.7(13)
O5 K1 C57 C58 -35.5(9)
O2 K1 C57 C58 135.3(8)
O6A K1 C57 C58 -106.3(10)
O3 K1 C57 C58 79.2(8)
O7A K1 C57 C58 -6.7(8)
Cl3 K1 C57 C58 -136.8(8)
O6 C57 C58 O7 -54.6(16)
K1 C57 C58 O7 -14.1(10)
C57 C58 O7 C59 -166.5(11)
C57 C58 O7 K1 19.8(14)
O3A K1 O7 C59 63.7(11)
O2A K1 O7 C59 115.0(11)
O6 K1 O7 C59 -168.9(11)
O4 K1 O7 C59 -6.6(11)
O5 K1 O7 C59 -51.2(11)
O2 K1 O7 C59 106.4(11)
O6A K1 O7 C59 -155.0(11)
O3 K1 O7 C59 64.2(11)
O7A K1 O7 C59 -103.9(16)
Cl3 K1 O7 C59 -132.3(10)
C57 K1 O7 C59 176.0(12)
O3A K1 O7 C58 -123.8(10)
O2A K1 O7 C58 -72.4(10)
O6 K1 O7 C58 3.6(9)
O4 K1 O7 C58 165.9(9)
O5 K1 O7 C58 121.4(10)
O2 K1 O7 C58 -81.1(10)
O6A K1 O7 C58 17.6(9)
O3 K1 O7 C58 -123.3(9)
O7A K1 O7 C58 68.6(13)
Cl3 K1 O7 C58 40.3(10)
C57 K1 O7 C58 -11.4(9)
O3A K1 O2A C49A 20.6(10)
O6 K1 O2A C49A -95.4(10)
O7 K1 O2A C49A -34.7(10)
O4 K1 O2A C49A 91.9(10)
O5 K1 O2A C49A 71.1(16)
O2 K1 O2A C49A 103.9(15)
O6A K1 O2A C49A -97.3(10)
O3 K1 O2A C49A 30.5(9)
O7A K1 O2A C49A -43.3(10)
Cl3 K1 O2A C49A -176.6(10)
C57 K1 O2A C49A -72.0(10)
O3A K1 O2A C48A -166.6(13)
O6 K1 O2A C48A 77.3(13)
O7 K1 O2A C48A 138.1(12)
O4 K1 O2A C48A -95.3(13)
O5 K1 O2A C48A -116.1(13)
O2 K1 O2A C48A -83.3(17)
O6A K1 O2A C48A 75.5(13)
O3 K1 O2A C48A -156.7(14)
O7A K1 O2A C48A 129.5(12)
Cl3 K1 O2A C48A -3.8(13)
C57 K1 O2A C48A 100.8(13)
C48A O2A C49A C50A 148.5(15)
K1 O2A C49A C50A -37.7(18)
C48A O2A C49A K1 -173.8(16)
O3A K1 C49A O2A -153.1(13)
O6 K1 C49A O2A 84.2(10)
O7 K1 C49A O2A 148.1(10)
O4 K1 C49A O2A -94.4(9)
O5 K1 C49A O2A -152.5(7)
O2 K1 C49A O2A -25.1(7)
O6A K1 C49A O2A 87.2(10)
O3 K1 C49A O2A -138.3(13)
O7A K1 C49A O2A 142.6(9)
Cl3 K1 C49A O2A 3.6(10)
C57 K1 C49A O2A 106.0(10)
O3A K1 C49A C50A -6.3(9)
O2A K1 C49A C50A 146.8(16)
O6 K1 C49A C50A -129.0(10)
O7 K1 C49A C50A -65.2(10)
O4 K1 C49A C50A 52.4(10)
O5 K1 C49A C50A -5.7(14)
O2 K1 C49A C50A 121.7(13)
O6A K1 C49A C50A -126.0(10)
O3 K1 C49A C50A 8.5(9)
O7A K1 C49A C50A -70.6(10)
Cl3 K1 C49A C50A 150.4(9)
C57 K1 C49A C50A -107.2(10)
O2A C49A C50A O3A 36(2)
K1 C49A C50A O3A 9.5(14)
O2A C49A C50A K1 26.6(13)
O2A K1 C50A O3A 175.9(15)
O6 K1 C50A O3A -113.6(12)
O7 K1 C50A O3A -52.9(12)
O4 K1 C50A O3A 62.4(12)
O5 K1 C50A O3A 9.4(14)
O2 K1 C50A O3A 159.6(15)
O6A K1 C50A O3A -106.0(12)
O3 K1 C50A O3A 32.3(9)
O7A K1 C50A O3A -53.8(12)
Cl3 K1 C50A O3A 155.4(10)
C57 K1 C50A O3A -96.4(12)
O3A K1 C50A C49A 167.2(19)
O2A K1 C50A C49A -16.9(8)
O6 K1 C50A C49A 53.6(10)
O7 K1 C50A C49A 114.4(10)
O4 K1 C50A C49A -130.4(10)
O5 K1 C50A C49A 176.6(8)
O2 K1 C50A C49A -33.2(8)
O6A K1 C50A C49A 61.2(10)
O3 K1 C50A C49A -160(2)
O7A K1 C50A C49A 113.4(10)
Cl3 K1 C50A C49A -37.4(11)
C57 K1 C50A C49A 70.8(10)
C49A C50A O3A C51A 170.2(14)
K1 C50A O3A C51A -175.9(18)
C49A C50A O3A K1 -14(2)
O2A K1 O3A C50A -3.2(12)
O6 K1 O3A C50A 73.0(13)
O7 K1 O3A C50A 123.5(12)
O4 K1 O3A C50A -116.2(12)
O5 K1 O3A C50A -172.2(12)
O2 K1 O3A C50A -15.7(12)
O6A K1 O3A C50A 84.7(13)
O3 K1 O3A C50A -53.7(15)
O7A K1 O3A C50A 126.0(12)
Cl3 K1 O3A C50A -36.6(13)
C57 K1 O3A C50A 83.7(12)
O2A K1 O3A C51A 172.5(11)
O6 K1 O3A C51A -111.4(10)
O7 K1 O3A C51A -60.9(10)
O4 K1 O3A C51A 59.5(10)
O5 K1 O3A C51A 3.4(11)
O2 K1 O3A C51A 159.9(11)
O6A K1 O3A C51A -99.7(10)
O3 K1 O3A C51A 121.9(19)
O7A K1 O3A C51A -58.4(11)
Cl3 K1 O3A C51A 139.0(9)
C57 K1 O3A C51A -100.7(11)
C50A O3A C51A K1 175.6(19)
O2A K1 C51A O3A -6.8(10)
O6 K1 C51A O3A 77.3(11)
O7 K1 C51A O3A 111.9(11)
O4 K1 C51A O3A -116.4(11)
O5 K1 C51A O3A -176.7(11)
O2 K1 C51A O3A -18.1(10)
O6A K1 C51A O3A 91.6(11)
O3 K1 C51A O3A -21.1(9)
O7A K1 C51A O3A 118.2(11)
Cl3 K1 C51A O3A -73.0(13)
C57 K1 C51A O3A 80.3(11)
O3A K1 O6A C56A -138.1(12)
O2A K1 O6A C56A -71.6(13)
O6 K1 O6A C56A -79.8(15)
O7 K1 O6A C56A 179.0(13)
O4 K1 O6A C56A 89.7(13)
O5 K1 O6A C56A 111.2(12)
O2 K1 O6A C56A -67.2(13)
O3 K1 O6A C56A -129.0(12)
O7A K1 O6A C56A 167.7(13)
Cl3 K1 O6A C56A 14.1(12)
C57 K1 O6A C56A -135.9(15)
O3A K1 O6A C57A 15.9(10)
O2A K1 O6A C57A 82.4(9)
O6 K1 O6A C57A 74.2(13)
O7 K1 O6A C57A -27.0(9)
O4 K1 O6A C57A -116.3(9)
O5 K1 O6A C57A -94.8(9)
O2 K1 O6A C57A 86.8(9)
O3 K1 O6A C57A 25.0(10)
O7A K1 O6A C57A -38.3(8)
Cl3 K1 O6A C57A 168.2(9)
C57 K1 O6A C57A 18.1(8)
C56A O6A C57A C58A 174.0(17)
K1 O6A C57A C58A 18.6(18)
O6A C57A C58A O7A 42(2)
O6A C57A C58A K1 -14.2(14)
O3A K1 C58A C57A -149.1(10)
O2A K1 C58A C57A -87.2(10)
O6 K1 C58A C57A -10.2(8)
O7 K1 C58A C57A 145.4(17)
O4 K1 C58A C57A 146.1(8)
O5 K1 C58A C57A 104.0(10)
O2 K1 C58A C57A -91.7(10)
O6A K1 C58A C57A 8.6(8)
O3 K1 C58A C57A -144.6(10)
O7A K1 C58A C57A 115.8(15)
Cl3 K1 C58A C57A 5.9(11)
C57 K1 C58A C57A -28.6(9)
O3A K1 C58A O7A 95.1(8)
O2A K1 C58A O7A 157.0(8)
O6 K1 C58A O7A -126.0(11)
O7 K1 C58A O7A 29.7(6)
O4 K1 C58A O7A 30.3(11)
O5 K1 C58A O7A -11.8(8)
O2 K1 C58A O7A 152.5(7)
O6A K1 C58A O7A -107.1(10)
O3 K1 C58A O7A 99.6(8)
Cl3 K1 C58A O7A -109.9(7)
C57 K1 C58A O7A -144.3(16)
C57A C58A O7A C59A 156.5(15)
K1 C58A O7A C59A -132.3(14)
C57A C58A O7A K1 -71.2(14)
O3A K1 O7A C59A 44.2(10)
O2A K1 O7A C59A 98.8(10)
O6 K1 O7A C59A 165.2(10)
O7 K1 O7A C59A 56.1(14)
O4 K1 O7A C59A -32.2(10)
O5 K1 O7A C59A -67.4(9)
O2 K1 O7A C59A 90.9(10)
O6A K1 O7A C59A 178.9(10)
O3 K1 O7A C59A 44.3(10)
Cl3 K1 O7A C59A -147.5(9)
C57 K1 O7A C59A 143.6(11)
O3A K1 O7A C58A -81.3(8)
O2A K1 O7A C58A -26.7(9)
O6 K1 O7A C58A 39.7(8)
O7 K1 O7A C58A -69.4(14)
O4 K1 O7A C58A -157.8(8)
O5 K1 O7A C58A 167.0(8)
O2 K1 O7A C58A -34.7(9)
O6A K1 O7A C58A 53.4(8)
O3 K1 O7A C58A -81.3(8)
Cl3 K1 O7A C58A 87.0(8)
C57 K1 O7A C58A 18.1(7)
